data_7054971
loop_
_publ_author_name
'Long, Shiyu'
'Wang, Baoli'
'Xie, Hongyan'
'Yao, Changguang'
'Wu, Chunji'
'Cui, Dongmei'

_publ_section_title
;
 Rare-earth metal alkyl complexes bearing an alkoxy N-heterocyclic carbene
 ligand: synthesis, characterization, catalysis for isoprene
 polymerization
;
_journal_issue 10
_journal_name_full 'New J. Chem.'
_journal_page_first 7682
_journal_paper_doi 10.1039/C5NJ00737B
_journal_volume 39
_journal_year 2015
_chemical_formula_sum 'C36 H78 Lu2 N4 O2 Si4'
_chemical_formula_weight 1061.32
_chemical_name_systematic
; 
 ? 
;
_space_group_IT_number 14
_symmetry_cell_setting monoclinic
_symmetry_space_group_name_Hall '-P 2ybc'
_symmetry_space_group_name_H-M 'P 1 21/c 1'
_atom_sites_solution_hydrogens geom
_atom_sites_solution_primary direct
_atom_sites_solution_secondary difmap
_audit_creation_method SHELXL-97
_audit_update_record
;
2015-06-25 deposited with the CCDC.
2015-07-02 downloaded from the CCDC.
;
_cell_angle_alpha 90.00
_cell_angle_beta 106.1820(10)
_cell_angle_gamma 90.00
_cell_formula_units_Z 2
_cell_length_a 11.5311(7)
_cell_length_b 11.8604(7)
_cell_length_c 19.0343(12)
_cell_measurement_reflns_used 9969
_cell_measurement_temperature 293(2)
_cell_measurement_theta_max 25.9932
_cell_measurement_theta_min 2.2282
_cell_volume 2500.1(3)
_computing_data_collection 'Bruker SMART'
_computing_molecular_graphics 'Bruker SHELXTL'
_computing_publication_material 'Bruker SHELXTL'
_computing_structure_refinement 'SHELXL-97 (Sheldrick, 1997)'
_computing_structure_solution 'SHELXS-97 (Sheldrick, 1990)'
_diffrn_ambient_temperature 293(2)
_diffrn_measured_fraction_theta_full 0.999
_diffrn_measured_fraction_theta_max 0.999
_diffrn_measurement_device_type 'CCD area detector'
_diffrn_radiation_monochromator graphite
_diffrn_radiation_source 'fine-focus sealed tube'
_diffrn_radiation_type MoK\a
_diffrn_radiation_wavelength 0.71073
_diffrn_reflns_av_R_equivalents 0.0163
_diffrn_reflns_av_unetI/netI 0.0162
_diffrn_reflns_limit_h_max 13
_diffrn_reflns_limit_h_min -14
_diffrn_reflns_limit_k_max 14
_diffrn_reflns_limit_k_min -10
_diffrn_reflns_limit_l_max 23
_diffrn_reflns_limit_l_min -20
_diffrn_reflns_number 13695
_diffrn_reflns_theta_full 25.99
_diffrn_reflns_theta_max 25.99
_diffrn_reflns_theta_min 1.84
_exptl_absorpt_coefficient_mu 4.052
_exptl_absorpt_correction_T_max 0.5817
_exptl_absorpt_correction_T_min 0.4979
_exptl_absorpt_correction_type multi-scan
_exptl_crystal_colour colorless
_exptl_crystal_density_diffrn 1.410
_exptl_crystal_density_method 'not measured'
_exptl_crystal_description block
_exptl_crystal_F_000 1072
_exptl_crystal_size_max 0.20
_exptl_crystal_size_mid 0.18
_exptl_crystal_size_min 0.15
_refine_diff_density_max 0.603
_refine_diff_density_min -0.609
_refine_diff_density_rms 0.085
_refine_ls_extinction_method none
_refine_ls_goodness_of_fit_ref 1.053
_refine_ls_hydrogen_treatment constr
_refine_ls_matrix_type full
_refine_ls_number_parameters 225
_refine_ls_number_reflns 4906
_refine_ls_number_restraints 0
_refine_ls_restrained_S_all 1.053
_refine_ls_R_factor_all 0.0180
_refine_ls_R_factor_gt 0.0167
_refine_ls_shift/su_max 0.002
_refine_ls_shift/su_mean 0.000
_refine_ls_structure_factor_coef Fsqd
_refine_ls_weighting_details 'calc w=1/[\s^2^(Fo^2^)+(0.0251P)^2^+0.8130P] where P=(Fo^2^+2Fc^2^)/3'
_refine_ls_weighting_scheme calc
_refine_ls_wR_factor_gt 0.0430
_refine_ls_wR_factor_ref 0.0438
_reflns_number_gt 4621
_reflns_number_total 4906
_reflns_threshold_expression >2sigma(I)
_cod_data_source_file c5nj00737b2.cif
_cod_data_source_block 3b
_cod_depositor_comments
;
The following automatic conversions were performed:

'_symmetry_cell_setting' value 'Monoclinic' changed to 'monoclinic'
according to
/usr/data/users/saulius/crontab/automatic-downloads/rss-feeds/RSC/lib/dictionaries/cif_core.dic
dictionary named 'cif_core.dic' version 2.4.2 from 2011-04-26.

Automatic conversion script
Id: cif_fix_values 3271 2015-04-21 07:52:19Z andrius 

 Adding full bibliography for 7054968--7054972.cif.
;
_cod_original_sg_symbol_H-M P2(1)/c
_cod_database_code 7054971

loop_
_symmetry_equiv_pos_as_xyz
'x, y, z'
'-x, y+1/2, -z+1/2'
'-x, -y, -z'
'x, -y-1/2, z-1/2'

loop_
_atom_site_label
_atom_site_type_symbol
_atom_site_fract_x
_atom_site_fract_y
_atom_site_fract_z
_atom_site_U_iso_or_equiv
_atom_site_adp_type
_atom_site_occupancy
_atom_site_symmetry_multiplicity
_atom_site_calc_flag
_atom_site_refinement_flags
C1 C 0.6016(2) -0.0373(2) 0.10443(17) 0.0476(6) Uani 1 1 d .
H1A H 0.6494 -0.0975 0.0934 0.071 Uiso 1 1 calc R
H1B H 0.5188 -0.0473 0.0769 0.071 Uiso 1 1 calc R
H1C H 0.6076 -0.0379 0.1558 0.071 Uiso 1 1 calc R
C2 C 0.73956(19) 0.08135(18) 0.05552(12) 0.0310(5) Uani 1 1 d .
C3 C 0.5933(2) 0.1722(2) 0.09103(13) 0.0403(5) Uani 1 1 d .
H3 H 0.5272 0.1849 0.1090 0.048 Uiso 1 1 calc R
C4 C 0.6556(2) 0.2507(2) 0.06609(13) 0.0376(5) Uani 1 1 d .
H4 H 0.6418 0.3280 0.0638 0.045 Uiso 1 1 calc R
C5 C 0.83353(19) 0.24982(18) 0.01450(12) 0.0312(5) Uani 1 1 d .
H5A H 0.9079 0.2592 0.0533 0.037 Uiso 1 1 calc R
H5B H 0.8037 0.3244 -0.0023 0.037 Uiso 1 1 calc R
C6 C 0.86120(18) 0.18689(16) -0.04842(11) 0.0276(4) Uani 1 1 d .
H6 H 0.9114 0.2370 -0.0686 0.033 Uiso 1 1 calc R
C7 C 0.75090(19) 0.15699(18) -0.11132(12) 0.0312(5) Uani 1 1 d .
H7A H 0.7781 0.1252 -0.1510 0.037 Uiso 1 1 calc R
H7B H 0.7049 0.0994 -0.0948 0.037 Uiso 1 1 calc R
C8 C 0.6680(2) 0.2567(2) -0.14068(13) 0.0372(5) Uani 1 1 d .
H8A H 0.6278 0.2787 -0.1043 0.045 Uiso 1 1 calc R
H8B H 0.7167 0.3199 -0.1480 0.045 Uiso 1 1 calc R
C9 C 0.5732(2) 0.2319(2) -0.21212(14) 0.0483(6) Uani 1 1 d .
H9A H 0.5289 0.1647 -0.2062 0.058 Uiso 1 1 calc R
H9B H 0.6131 0.2166 -0.2497 0.058 Uiso 1 1 calc R
C10 C 0.4844(3) 0.3290(3) -0.23710(16) 0.0678(9) Uani 1 1 d .
H10A H 0.4419 0.3424 -0.2011 0.102 Uiso 1 1 calc R
H10B H 0.4277 0.3099 -0.2829 0.102 Uiso 1 1 calc R
H10C H 0.5277 0.3958 -0.2430 0.102 Uiso 1 1 calc R
C11 C 0.7501(2) -0.18231(18) -0.04242(13) 0.0362(5) Uani 1 1 d .
H11A H 0.6715 -0.1468 -0.0516 0.043 Uiso 1 1 calc R
H11B H 0.7705 -0.1810 -0.0885 0.043 Uiso 1 1 calc R
C12 C 0.9343(2) -0.1191(2) 0.15865(12) 0.0376(5) Uani 1 1 d .
H12A H 0.8613 -0.1498 0.1669 0.045 Uiso 1 1 calc R
H12B H 0.9915 -0.1808 0.1645 0.045 Uiso 1 1 calc R
C13 C 0.8752(3) -0.4062(3) -0.0026(2) 0.0720(10) Uani 1 1 d .
H13A H 0.9120 -0.3935 -0.0414 0.108 Uiso 1 1 calc R
H13B H 0.8625 -0.4856 0.0018 0.108 Uiso 1 1 calc R
H13C H 0.9273 -0.3782 0.0425 0.108 Uiso 1 1 calc R
C14 C 0.6234(3) -0.4111(2) -0.10153(19) 0.0606(8) Uani 1 1 d .
H14A H 0.5458 -0.3750 -0.1156 0.091 Uiso 1 1 calc R
H14B H 0.6144 -0.4870 -0.0863 0.091 Uiso 1 1 calc R
H14C H 0.6569 -0.4123 -0.1424 0.091 Uiso 1 1 calc R
C15 C 0.6637(3) -0.3478(3) 0.05632(17) 0.0589(8) Uani 1 1 d .
H15A H 0.7205 -0.3191 0.0996 0.088 Uiso 1 1 calc R
H15B H 0.6490 -0.4261 0.0630 0.088 Uiso 1 1 calc R
H15C H 0.5894 -0.3066 0.0474 0.088 Uiso 1 1 calc R
C16 C 1.1100(4) -0.0820(3) 0.31254(18) 0.0834(12) Uani 1 1 d .
H16A H 1.0698 -0.1349 0.3359 0.125 Uiso 1 1 calc R
H16B H 1.1468 -0.0240 0.3467 0.125 Uiso 1 1 calc R
H16C H 1.1710 -0.1203 0.2961 0.125 Uiso 1 1 calc R
C17 C 1.0799(3) 0.1000(3) 0.19914(18) 0.0647(8) Uani 1 1 d .
H17A H 1.1484 0.0693 0.1864 0.097 Uiso 1 1 calc R
H17B H 1.1067 0.1548 0.2373 0.097 Uiso 1 1 calc R
H17C H 1.0267 0.1354 0.1570 0.097 Uiso 1 1 calc R
C18 C 0.8757(3) 0.0528(3) 0.2648(2) 0.0840(13) Uani 1 1 d .
H18A H 0.8211 0.0918 0.2248 0.126 Uiso 1 1 calc R
H18B H 0.9116 0.1056 0.3028 0.126 Uiso 1 1 calc R
H18C H 0.8322 -0.0034 0.2835 0.126 Uiso 1 1 calc R
Lu Lu 0.886848(7) -0.059878(7) 0.035809(4) 0.02373(4) Uani 1 1 d .
N1 N 0.64525(17) 0.06935(14) 0.08515(11) 0.0319(4) Uani 1 1 d .
N2 N 0.74462(15) 0.19354(14) 0.04450(10) 0.0292(4) Uani 1 1 d .
O O 0.93203(12) 0.08917(12) -0.02204(8) 0.0273(3) Uani 1 1 d .
Si1 Si 0.99698(6) -0.01674(6) 0.23189(4) 0.04149(15) Uani 1 1 d .
Si2 Si 0.72710(6) -0.33114(5) -0.02375(4) 0.03976(15) Uani 1 1 d .

loop_
_atom_site_aniso_label
_atom_site_aniso_U_11
_atom_site_aniso_U_22
_atom_site_aniso_U_33
_atom_site_aniso_U_23
_atom_site_aniso_U_13
_atom_site_aniso_U_12
C1 0.0396(14) 0.0503(15) 0.0613(18) 0.0054(13) 0.0282(13) -0.0052(12)
C2 0.0282(11) 0.0349(11) 0.0319(12) -0.0007(9) 0.0115(9) -0.0013(9)
C3 0.0291(11) 0.0502(14) 0.0432(13) -0.0062(11) 0.0131(10) 0.0073(10)
C4 0.0301(11) 0.0389(13) 0.0440(14) -0.0057(10) 0.0105(10) 0.0080(10)
C5 0.0304(11) 0.0241(10) 0.0379(12) -0.0002(9) 0.0076(9) 0.0019(9)
C6 0.0264(10) 0.0238(10) 0.0325(11) 0.0042(8) 0.0083(8) 0.0021(8)
C7 0.0303(11) 0.0334(11) 0.0293(11) 0.0018(9) 0.0075(9) 0.0036(9)
C8 0.0337(12) 0.0422(13) 0.0347(12) 0.0066(10) 0.0078(10) 0.0087(10)
C9 0.0399(13) 0.0623(17) 0.0379(14) 0.0098(12) 0.0033(11) 0.0053(12)
C10 0.0550(17) 0.100(3) 0.0406(15) 0.0122(16) 0.0010(13) 0.0329(17)
C11 0.0326(11) 0.0358(12) 0.0371(12) -0.0003(10) 0.0046(9) -0.0053(9)
C12 0.0427(13) 0.0387(13) 0.0326(12) 0.0029(10) 0.0124(10) 0.0031(10)
C13 0.0417(16) 0.0409(15) 0.130(3) 0.0121(19) 0.0178(17) 0.0039(13)
C14 0.0533(17) 0.0427(14) 0.083(2) -0.0202(15) 0.0135(16) -0.0057(13)
C15 0.0559(17) 0.0534(17) 0.068(2) 0.0139(14) 0.0178(15) -0.0095(14)
C16 0.105(3) 0.077(2) 0.0448(19) 0.0104(16) -0.0179(19) -0.004(2)
C17 0.086(2) 0.0482(16) 0.0622(19) -0.0034(15) 0.0242(17) -0.0092(16)
C18 0.068(2) 0.119(3) 0.073(2) -0.045(2) 0.032(2) -0.0053(19)
Lu 0.02183(6) 0.02321(6) 0.02692(6) 0.00123(3) 0.00806(4) 0.00005(3)
N1 0.0248(9) 0.0337(10) 0.0417(11) -0.0037(8) 0.0166(8) 0.0007(7)
N2 0.0272(9) 0.0291(9) 0.0317(9) -0.0035(7) 0.0087(7) 0.0033(7)
O 0.0244(7) 0.0251(7) 0.0325(8) 0.0059(6) 0.0081(6) 0.0050(6)
Si1 0.0459(4) 0.0503(4) 0.0277(3) 0.0003(3) 0.0094(3) 0.0014(3)
Si2 0.0296(3) 0.0284(3) 0.0589(4) -0.0004(3) 0.0084(3) -0.0024(2)

loop_
_atom_type_symbol
_atom_type_description
_atom_type_scat_dispersion_real
_atom_type_scat_dispersion_imag
_atom_type_scat_source
C C 0.0033 0.0016 'International Tables Vol C Tables 4.2.6.8 and 6.1.1.4'
H H 0.0000 0.0000 'International Tables Vol C Tables 4.2.6.8 and 6.1.1.4'
N N 0.0061 0.0033 'International Tables Vol C Tables 4.2.6.8 and 6.1.1.4'
O O 0.0106 0.0060 'International Tables Vol C Tables 4.2.6.8 and 6.1.1.4'
Si Si 0.0817 0.0704 'International Tables Vol C Tables 4.2.6.8 and 6.1.1.4'
Lu Lu -0.4720 5.8584 'International Tables Vol C Tables 4.2.6.8 and 6.1.1.4'

loop_
_geom_angle_atom_site_label_1
_geom_angle_atom_site_label_2
_geom_angle_atom_site_label_3
_geom_angle
_geom_angle_site_symmetry_1
_geom_angle_site_symmetry_3
N2 C2 N1 103.94(18) . .
N2 C2 Lu 125.38(14) . .
N1 C2 Lu 130.41(15) . .
C4 C3 N1 107.33(19) . .
C3 C4 N2 106.3(2) . .
N2 C5 C6 114.01(17) . .
O C6 C5 110.32(16) . .
O C6 C7 110.97(16) . .
C5 C6 C7 114.87(17) . .
C8 C7 C6 114.05(18) . .
C9 C8 C7 113.5(2) . .
C8 C9 C10 112.7(2) . .
Si2 C11 Lu 125.48(12) . .
Si1 C12 Lu 119.30(11) . .
O Lu O 72.86(6) 3_755 .
O Lu C11 108.58(7) 3_755 .
O Lu C11 112.78(7) . .
O Lu C12 96.04(7) 3_755 .
O Lu C12 135.09(7) . .
C11 Lu C12 112.00(8) . .
O Lu C2 146.48(6) 3_755 .
O Lu C2 78.64(6) . .
C11 Lu C2 98.40(8) . .
C12 Lu C2 91.77(8) . .
O Lu Lu 36.59(4) 3_755 3_755
O Lu Lu 36.28(3) . 3_755
C11 Lu Lu 116.03(6) . 3_755
C12 Lu Lu 120.45(6) . 3_755
C2 Lu Lu 113.17(5) . 3_755
C2 N1 C3 110.85(19) . .
C2 N1 C1 124.76(19) . .
C3 N1 C1 124.3(2) . .
C2 N2 C4 111.62(18) . .
C2 N2 C5 125.05(17) . .
C4 N2 C5 123.33(18) . .
C6 O Lu 123.71(12) . 3_755
C6 O Lu 129.14(12) . .
Lu O Lu 107.14(6) 3_755 .
C12 Si1 C18 111.82(14) . .
C12 Si1 C16 112.56(14) . .
C18 Si1 C16 108.68(19) . .
C12 Si1 C17 111.27(13) . .
C18 Si1 C17 106.34(16) . .
C16 Si1 C17 105.80(17) . .
C11 Si2 C13 109.13(12) . .
C11 Si2 C15 111.63(13) . .
C13 Si2 C15 108.37(17) . .
C11 Si2 C14 115.31(13) . .
C13 Si2 C14 105.76(16) . .
C15 Si2 C14 106.29(14) . .

loop_
_geom_bond_atom_site_label_1
_geom_bond_atom_site_label_2
_geom_bond_distance
_geom_bond_site_symmetry_2
C1 N1 1.446(3) .
C2 N2 1.351(3) .
C2 N1 1.365(3) .
C2 Lu 2.487(2) .
C3 C4 1.341(3) .
C3 N1 1.377(3) .
C4 N2 1.385(3) .
C5 N2 1.466(3) .
C5 C6 1.519(3) .
C6 O 1.426(2) .
C6 C7 1.526(3) .
C7 C8 1.525(3) .
C8 C9 1.517(3) .
C9 C10 1.527(4) .
C11 Si2 1.834(2) .
C11 Lu 2.346(2) .
C12 Si1 1.838(2) .
C12 Lu 2.355(2) .
C13 Si2 1.868(3) .
C14 Si2 1.880(3) .
C15 Si2 1.875(3) .
C16 Si1 1.881(3) .
C17 Si1 1.885(3) .
C18 Si1 1.875(3) .
Lu O 2.2038(13) 3_755
Lu O 2.2200(14) .
Lu Lu 3.5592(2) 3_755
O Lu 2.2038(13) 3_755
